data_7718489
loop_
_publ_author_name
'Rayasingh, Amlan Ranjan'
'Manivannan, Vadivelu'

_publ_section_title
;
 Palladium(II) and platinum(II) complexes of disubstituted
 imidazo[1,5-<i>a</i>]pyridine and imidazolylpyridine: coordination
 chemistry, versatile catalysis, and biophysical study.
;
_journal_issue 19
_journal_name_full 'Dalton transactions (Cambridge, England : 2003)'
_journal_page_first 7741
_journal_page_last 7752
_journal_paper_doi 10.1039/d5dt00346f
_journal_volume 54
_journal_year 2025
_chemical_formula_moiety '2(C18 H14 Cl4 N6 Pd2)'
_chemical_formula_sum 'C36 H28 Cl8 N12 Pd4'
_chemical_formula_weight 1337.90
_chemical_name_systematic Pd2L
_space_group_crystal_system triclinic
_space_group_IT_number 2
_space_group_name_Hall '-P 1'
_space_group_name_H-M_alt 'P -1'
_atom_sites_solution_hydrogens geom
_atom_sites_solution_primary dual
_audit_creation_date 2024-10-04
_audit_creation_method
;
Olex2 1.5
(compiled 2021.12.09 svn.r5202d8cf for OlexSys, GUI svn.r6439)
;
_audit_update_record
;
2024-10-11 deposited with the CCDC.	2025-04-01 downloaded from the CCDC.
;
_cell_angle_alpha 111.211(2)
_cell_angle_beta 92.726(2)
_cell_angle_gamma 102.771(2)
_cell_formula_units_Z 2
_cell_length_a 13.0805(6)
_cell_length_b 15.8917(7)
_cell_length_c 16.3515(7)
_cell_measurement_reflns_used 9958
_cell_measurement_temperature 296(2)
_cell_measurement_theta_max 25.07
_cell_measurement_theta_min 2.24
_cell_volume 3059.8(2)
_computing_cell_refinement 'SAINT v7.34A (Bruker, 200?)'
_computing_data_reduction 'SAINT v7.34A (Bruker, 200?)'
_computing_molecular_graphics 'Olex2 1.5 (Dolomanov et al., 2009)'
_computing_publication_material 'Olex2 1.5 (Dolomanov et al., 2009)'
_computing_structure_refinement 'XL  (Sheldrick, 2008)'
_computing_structure_solution 'SHELXT 2018/2 (Sheldrick, 2018)'
_diffrn_ambient_temperature 296(2)
_diffrn_detector 'CCD area detector'
_diffrn_detector_area_resol_mean 5.6
_diffrn_detector_type 'Bruker SMART CCD 6000 area detector'
_diffrn_measured_fraction_theta_full 0.964
_diffrn_measured_fraction_theta_max 0.964
_diffrn_measurement_device 'three-circle diffractometer'
_diffrn_measurement_device_type 'Bruker SMART CCD 6000 area detector'
_diffrn_measurement_method '\w scans'
_diffrn_radiation_monochromator graphite
_diffrn_radiation_probe x-ray
_diffrn_radiation_type MoK\a
_diffrn_radiation_wavelength 0.71073
_diffrn_reflns_av_R_equivalents 0.0747
_diffrn_reflns_av_unetI/netI 0.0617
_diffrn_reflns_Laue_measured_fraction_full 0.964
_diffrn_reflns_Laue_measured_fraction_max 0.964
_diffrn_reflns_limit_h_max 15
_diffrn_reflns_limit_h_min -9
_diffrn_reflns_limit_k_max 15
_diffrn_reflns_limit_k_min -18
_diffrn_reflns_limit_l_max 19
_diffrn_reflns_limit_l_min -19
_diffrn_reflns_number 37096
_diffrn_reflns_point_group_measured_fraction_full 0.964
_diffrn_reflns_point_group_measured_fraction_max 0.964
_diffrn_reflns_theta_full 24.749
_diffrn_reflns_theta_max 24.749
_diffrn_reflns_theta_min 1.349
_diffrn_source 'sealed X-ray tube'
_diffrn_source_current 0.0
_diffrn_source_power 0.0
_diffrn_source_target Mo
_diffrn_source_voltage 0.0
_exptl_absorpt_coefficient_mu 1.538
_exptl_absorpt_correction_T_max 1.0000
_exptl_absorpt_correction_T_min 0.19353
_exptl_absorpt_correction_type multi-scan
_exptl_absorpt_process_details
;
SADABS-2004/1 (Bruker,2004) was used for absorption correction.
R(int) was 0.0670 before and 0.0360 after correction.
The Ratio of minimum to maximum transmission is 0.6401.
The \l/2 correction factor is 0.0015.
;
_exptl_crystal_colour 'metallic yellowish brown'
_exptl_crystal_colour_lustre metallic
_exptl_crystal_colour_modifier yellowish
_exptl_crystal_colour_primary brown
_exptl_crystal_density_diffrn 1.452
_exptl_crystal_density_method 'not measured'
_exptl_crystal_description plate
_exptl_crystal_F_000 1296
_exptl_crystal_size_max 0.08
_exptl_crystal_size_mid 0.07
_exptl_crystal_size_min 0.045
_refine_diff_density_max 1.153
_refine_diff_density_min -0.873
_refine_diff_density_rms 0.112
_refine_ls_extinction_method none
_refine_ls_goodness_of_fit_ref 1.094
_refine_ls_hydrogen_treatment constr
_refine_ls_matrix_type full
_refine_ls_number_parameters 541
_refine_ls_number_reflns 10121
_refine_ls_number_restraints 0
_refine_ls_restrained_S_all 1.094
_refine_ls_R_factor_all 0.0582
_refine_ls_R_factor_gt 0.0434
_refine_ls_shift/su_max 0.001
_refine_ls_shift/su_mean 0.000
_refine_ls_structure_factor_coef Fsqd
_refine_ls_weighting_details 'w=1/[\s^2^(Fo^2^)+(0.0671P)^2^] where P=(Fo^2^+2Fc^2^)/3'
_refine_ls_weighting_scheme calc
_refine_ls_wR_factor_gt 0.1268
_refine_ls_wR_factor_ref 0.1352
_reflns_Friedel_coverage 0.000
_reflns_number_gt 7189
_reflns_number_total 10121
_reflns_threshold_expression 'I > 2\s(I)'
_cod_data_source_file d5dt00346f2.cif
_cod_data_source_block 3
_cod_depositor_comments 'Adding full bibliography for 7718485--7718490.cif.'
_cod_database_code 7718489
_shelx_shelxl_version_number 2019/1
_shelx_space_group_comment
;
The symmetry employed for this shelxl refinement is uniquely defined
by the following loop, which should always be used as a source of
symmetry information in preference to the above space-group names.
They are only intended as comments.
;
_shelx_estimated_absorpt_t_max 0.934
_shelx_estimated_absorpt_t_min 0.887
_olex2_refinement_description
;
1. Fixed Uiso
 At 1.2 times of:
  All C(H) groups, All N(H,H) groups
2.a Aromatic/amide H refined with riding coordinates:
 C1(H1), C12(H12), C10(H10), C11(H11), C16(H16), C15(H15), C4(H4), C9(H9),
 C18(H18), C2(H2), C17(H17), C3(H3), C20(H20), C21(H21), C29(H29), C36(H36),
 C30(H30), C35(H35), C34(H34), C22(H22), C28(H28), C33(H33), C23(H23), C27(H27)
2.b X=CH2 refined with riding coordinates:
 N5(H5a,H5b), N9(H9a,H9b)
;
_smtbx_masks_void_probe_radius 1.2
_smtbx_masks_void_truncation_radius 1.2
_olex2_submission_original_sample_id 3
_olex2_submission_special_instructions 'No special instructions were received'

loop_
_space_group_symop_operation_xyz
'x, y, z'
'-x, -y, -z'

loop_
_atom_site_label
_atom_site_type_symbol
_atom_site_fract_x
_atom_site_fract_y
_atom_site_fract_z
_atom_site_U_iso_or_equiv
_atom_site_adp_type
_atom_site_occupancy
_atom_site_site_symmetry_order
_atom_site_calc_flag
_atom_site_refinement_flags_posn
_atom_site_refinement_flags_adp
_atom_site_refinement_flags_occupancy
_atom_site_disorder_assembly
_atom_site_disorder_group
Pd2 Pd 1.07988(3) 0.69369(3) 0.23689(3) 0.03895(14) Uani 1 1 d . . . A 2
Pd1 Pd 0.84594(4) 0.86002(3) 0.20484(3) 0.04138(15) Uani 1 1 d . . . A 2
Cl4 Cl 1.23330(13) 0.68771(13) 0.17485(13) 0.0715(5) Uani 1 1 d . . . A 2
Cl1 Cl 0.84022(19) 0.92174(14) 0.09974(11) 0.0866(7) Uani 1 1 d . . . A 2
Cl2 Cl 0.88982(14) 0.73487(12) 0.10476(10) 0.0590(5) Uani 1 1 d . . . A 2
Cl3 Cl 1.15632(13) 0.83868(11) 0.34054(10) 0.0541(4) Uani 1 1 d . . . A 2
N2 N 0.8610(4) 0.8250(3) 0.3126(3) 0.0369(11) Uani 1 1 d . . . A 2
N1 N 0.7983(4) 0.9639(3) 0.2944(3) 0.0417(12) Uani 1 1 d . . . A 2
N4 N 0.9361(4) 0.6890(3) 0.2787(3) 0.0364(11) Uani 1 1 d . . . A 2
N6 N 1.0018(4) 0.5617(3) 0.1581(3) 0.0426(12) Uani 1 1 d . . . A 2
N3 N 0.8849(3) 0.8801(3) 0.4587(3) 0.0380(11) Uani 1 1 d . . . A 2
N5 N 0.7600(4) 0.6010(3) 0.2425(3) 0.0571(15) Uani 1 1 d . . . A 2
H5A H 0.738569 0.644223 0.281309 0.068 Uiso 1 1 calc R U . A 2
H5B H 0.715407 0.549344 0.209912 0.068 Uiso 1 1 calc R U . A 2
C1 C 1.0409(5) 0.4956(5) 0.1001(4) 0.0603(19) Uani 1 1 d . . . A 2
H1 H 1.110098 0.511318 0.088877 0.072 Uiso 1 1 calc R U . A 2
C12 C 0.8978(5) 0.9353(4) 0.5490(4) 0.0442(15) Uani 1 1 d . . . A 2
H12 H 0.871586 0.988069 0.567828 0.053 Uiso 1 1 calc R U . A 2
C10 C 0.9872(5) 0.8315(5) 0.5801(4) 0.0539(17) Uani 1 1 d . . . A 2
H10 H 1.021408 0.816277 0.621893 0.065 Uiso 1 1 calc R U . A 2
C11 C 0.9473(5) 0.9131(4) 0.6081(4) 0.0520(17) Uani 1 1 d . . . A 2
H11 H 0.956014 0.950633 0.668015 0.062 Uiso 1 1 calc R U . A 2
C6 C 0.8623(5) 0.6139(4) 0.2330(4) 0.0401(14) Uani 1 1 d . . . A 2
C16 C 0.7057(5) 1.0818(4) 0.4222(4) 0.0589(19) Uani 1 1 d . . . A 2
H16 H 0.672047 1.119537 0.463709 0.071 Uiso 1 1 calc R U . A 2
C8 C 0.9245(4) 0.8005(4) 0.4287(4) 0.0383(14) Uani 1 1 d . . . A 2
C15 C 0.7492(5) 1.0198(4) 0.4414(4) 0.0498(16) Uani 1 1 d . . . A 2
H15 H 0.747385 1.016759 0.497099 0.060 Uiso 1 1 calc R U . A 2
C4 C 0.8370(5) 0.4468(4) 0.1256(4) 0.064(2) Uani 1 1 d . . . A 2
H4 H 0.766903 0.431047 0.134719 0.077 Uiso 1 1 calc R U . A 2
C9 C 0.9753(5) 0.7763(4) 0.4927(4) 0.0469(16) Uani 1 1 d . . . A 2
H9 H 1.000376 0.722933 0.474869 0.056 Uiso 1 1 calc R U . A 2
C18 C 0.7558(5) 1.0260(4) 0.2771(4) 0.0562(18) Uani 1 1 d . . . A 2
H18 H 0.755177 1.028078 0.220998 0.067 Uiso 1 1 calc R U . A 2
C13 C 0.8469(4) 0.8909(4) 0.3852(3) 0.0349(13) Uani 1 1 d . . . A 2
C7 C 0.9077(4) 0.7674(4) 0.3385(3) 0.0359(13) Uani 1 1 d . . . A 2
C2 C 0.9809(6) 0.4070(5) 0.0583(5) 0.069(2) Uani 1 1 d . . . A 2
H2 H 1.010996 0.362689 0.020395 0.083 Uiso 1 1 calc R U . A 2
C17 C 0.7119(6) 1.0883(5) 0.3420(5) 0.065(2) Uani 1 1 d . . . A 2
H17 H 0.687207 1.133711 0.329842 0.078 Uiso 1 1 calc R U . A 2
C14 C 0.7969(4) 0.9603(4) 0.3779(3) 0.0376(14) Uani 1 1 d . . . A 2
C3 C 0.8792(6) 0.3807(5) 0.0695(5) 0.077(2) Uani 1 1 d . . . A 2
H3 H 0.839001 0.319539 0.039898 0.092 Uiso 1 1 calc R U . A 2
C5 C 0.8983(5) 0.5369(4) 0.1689(4) 0.0427(15) Uani 1 1 d . . . A 2
Pd4 Pd 0.75959(4) 0.31808(3) 0.27878(3) 0.04659(16) Uani 1 1 d . . . B 2
Pd3 Pd 0.42360(4) 0.13376(3) 0.29716(3) 0.04672(16) Uani 1 1 d . . . B 2
Cl7 Cl 0.76548(14) 0.18133(12) 0.16843(11) 0.0625(5) Uani 1 1 d . . . B 2
Cl5 Cl 0.37805(19) 0.07507(16) 0.40185(12) 0.1014(8) Uani 1 1 d . . . B 2
Cl8 Cl 0.92949(15) 0.33882(14) 0.34120(14) 0.0847(6) Uani 1 1 d . . . B 2
Cl6 Cl 0.53786(15) 0.25895(13) 0.40461(10) 0.0703(5) Uani 1 1 d . . . B 2
N11 N 0.4523(4) 0.1165(3) 0.0453(3) 0.0401(12) Uani 1 1 d . . . B 2
N10 N 0.4626(4) 0.1670(3) 0.1914(3) 0.0399(12) Uani 1 1 d . . . B 2
N8 N 0.6080(4) 0.3073(3) 0.2359(3) 0.0424(12) Uani 1 1 d . . . B 2
N9 N 0.4702(4) 0.3829(4) 0.2715(3) 0.0565(14) Uani 1 1 d . . . B 2
H9A H 0.424912 0.338880 0.229735 0.068 Uiso 1 1 calc R U . B 2
H9B H 0.451567 0.430884 0.305582 0.068 Uiso 1 1 calc R U . B 2
N12 N 0.3174(4) 0.0265(3) 0.1982(3) 0.0493(13) Uani 1 1 d . . . B 2
N7 N 0.7407(4) 0.4382(3) 0.3679(3) 0.0501(13) Uani 1 1 d . . . B 2
C20 C 0.6177(6) 0.5321(5) 0.4140(4) 0.0627(19) Uani 1 1 d . . . B 2
H20 H 0.550248 0.540398 0.406172 0.075 Uiso 1 1 calc R U . B 2
C31 C 0.4086(4) 0.1017(4) 0.1153(4) 0.0388(14) Uani 1 1 d . . . B 2
C21 C 0.6938(7) 0.5987(5) 0.4825(5) 0.074(2) Uani 1 1 d . . . B 2
H21 H 0.678508 0.652523 0.520890 0.089 Uiso 1 1 calc R U . B 2
C24 C 0.5702(5) 0.3767(5) 0.2834(4) 0.0461(16) Uani 1 1 d . . . B 2
C19 C 0.6433(5) 0.4543(4) 0.3584(4) 0.0468(16) Uani 1 1 d . . . B 2
C29 C 0.4945(5) 0.0942(5) -0.0982(4) 0.0553(18) Uani 1 1 d . . . B 2
H29 H 0.480607 0.060030 -0.159017 0.066 Uiso 1 1 calc R U . B 2
C36 C 0.2406(5) -0.0387(5) 0.2110(4) 0.0603(19) Uani 1 1 d . . . B 2
H36 H 0.240567 -0.041729 0.266775 0.072 Uiso 1 1 calc R U . B 2
C26 C 0.5343(4) 0.1976(4) 0.0805(4) 0.0397(14) Uani 1 1 d . . . B 2
C30 C 0.4334(5) 0.0627(4) -0.0462(4) 0.0466(16) Uani 1 1 d . . . B 2
H30 H 0.380517 0.007133 -0.069979 0.056 Uiso 1 1 calc R U . B 2
C35 C 0.1625(5) -0.1005(5) 0.1428(5) 0.067(2) Uani 1 1 d . . . B 2
H35 H 0.110069 -0.144743 0.152293 0.081 Uiso 1 1 calc R U . B 2
C34 C 0.1638(5) -0.0954(5) 0.0608(4) 0.0599(19) Uani 1 1 d . . . B 2
H34 H 0.111574 -0.136161 0.014241 0.072 Uiso 1 1 calc R U . B 2
C22 C 0.7916(7) 0.5831(5) 0.4921(5) 0.074(2) Uani 1 1 d . . . B 2
H22 H 0.843782 0.626502 0.537489 0.089 Uiso 1 1 calc R U . B 2
C28 C 0.5763(5) 0.1741(4) -0.0669(4) 0.0484(16) Uani 1 1 d . . . B 2
H28 H 0.617765 0.192286 -0.105226 0.058 Uiso 1 1 calc R U . B 2
C32 C 0.3205(5) 0.0287(4) 0.1164(4) 0.0427(15) Uani 1 1 d . . . B 2
C33 C 0.2421(5) -0.0304(4) 0.0477(4) 0.0546(17) Uani 1 1 d . . . B 2
H33 H 0.242349 -0.026216 -0.007606 0.066 Uiso 1 1 calc R U . B 2
C23 C 0.8122(5) 0.5040(5) 0.4351(4) 0.065(2) Uani 1 1 d . . . B 2
H23 H 0.879213 0.494821 0.442817 0.078 Uiso 1 1 calc R U . B 2
C25 C 0.5378(5) 0.2273(4) 0.1709(4) 0.0425(15) Uani 1 1 d . . . B 2
C27 C 0.5945(5) 0.2253(4) 0.0214(4) 0.0521(17) Uani 1 1 d . . . B 2
H27 H 0.648277 0.280338 0.043525 0.063 Uiso 1 1 calc R U . B 2

loop_
_atom_site_aniso_label
_atom_site_aniso_U_11
_atom_site_aniso_U_22
_atom_site_aniso_U_33
_atom_site_aniso_U_23
_atom_site_aniso_U_13
_atom_site_aniso_U_12
Pd2 0.0327(3) 0.0399(3) 0.0416(3) 0.0108(2) 0.0093(2) 0.0114(2)
Pd1 0.0415(3) 0.0512(3) 0.0320(3) 0.0113(2) 0.0082(2) 0.0202(2)
Cl4 0.0430(10) 0.0668(13) 0.0900(13) 0.0124(10) 0.0306(10) 0.0108(9)
Cl1 0.136(2) 0.1053(17) 0.0508(11) 0.0416(11) 0.0333(12) 0.0707(15)
Cl2 0.0699(12) 0.0696(12) 0.0367(8) 0.0075(8) 0.0136(8) 0.0370(10)
Cl3 0.0505(10) 0.0440(10) 0.0541(9) 0.0081(8) 0.0110(8) 0.0026(8)
N2 0.043(3) 0.038(3) 0.027(2) 0.002(2) 0.009(2) 0.020(2)
N1 0.041(3) 0.049(3) 0.037(3) 0.017(2) 0.010(2) 0.015(3)
N4 0.038(3) 0.029(3) 0.039(3) 0.007(2) 0.011(2) 0.014(2)
N6 0.033(3) 0.042(3) 0.051(3) 0.014(3) 0.013(2) 0.013(2)
N3 0.032(3) 0.040(3) 0.040(3) 0.013(2) 0.011(2) 0.010(2)
N5 0.035(3) 0.051(4) 0.066(4) 0.000(3) 0.014(3) 0.010(3)
C1 0.049(4) 0.057(5) 0.063(4) 0.004(4) 0.022(4) 0.018(4)
C12 0.046(4) 0.046(4) 0.036(3) 0.008(3) 0.008(3) 0.016(3)
C10 0.051(4) 0.071(5) 0.052(4) 0.034(4) 0.008(3) 0.021(4)
C11 0.055(4) 0.065(5) 0.038(4) 0.018(3) 0.012(3) 0.021(4)
C6 0.037(4) 0.037(4) 0.042(3) 0.008(3) 0.007(3) 0.013(3)
C16 0.070(5) 0.056(5) 0.062(4) 0.018(4) 0.024(4) 0.044(4)
C8 0.033(3) 0.042(4) 0.044(3) 0.015(3) 0.013(3) 0.019(3)
C15 0.056(4) 0.062(4) 0.035(3) 0.015(3) 0.015(3) 0.027(4)
C4 0.043(4) 0.044(5) 0.078(5) 0.000(4) 0.012(4) 0.002(4)
C9 0.049(4) 0.049(4) 0.048(4) 0.020(3) 0.010(3) 0.021(3)
C18 0.061(4) 0.072(5) 0.051(4) 0.027(4) 0.011(3) 0.039(4)
C13 0.035(3) 0.041(4) 0.031(3) 0.012(3) 0.010(3) 0.017(3)
C7 0.031(3) 0.036(4) 0.037(3) 0.011(3) 0.006(3) 0.006(3)
C2 0.065(5) 0.037(4) 0.075(5) -0.016(4) 0.022(4) 0.016(4)
C17 0.074(5) 0.072(5) 0.069(5) 0.034(4) 0.012(4) 0.046(4)
C14 0.043(4) 0.030(3) 0.035(3) 0.007(3) 0.006(3) 0.009(3)
C3 0.052(5) 0.040(4) 0.102(6) -0.017(4) 0.022(4) 0.010(4)
C5 0.041(4) 0.049(4) 0.039(3) 0.013(3) 0.010(3) 0.017(3)
Pd4 0.0399(3) 0.0492(3) 0.0502(3) 0.0200(3) 0.0030(2) 0.0093(2)
Pd3 0.0441(3) 0.0568(4) 0.0360(3) 0.0185(2) 0.0050(2) 0.0052(3)
Cl7 0.0661(12) 0.0615(12) 0.0612(11) 0.0181(9) 0.0090(9) 0.0281(10)
Cl5 0.1107(18) 0.1200(18) 0.0558(12) 0.0499(12) -0.0029(11) -0.0304(14)
Cl8 0.0514(11) 0.0982(16) 0.0938(15) 0.0232(12) -0.0092(10) 0.0251(11)
Cl6 0.0822(14) 0.0703(13) 0.0409(9) 0.0174(9) -0.0030(9) -0.0057(10)
N11 0.038(3) 0.049(3) 0.035(3) 0.019(2) 0.004(2) 0.009(3)
N10 0.036(3) 0.039(3) 0.038(3) 0.013(2) 0.004(2) -0.001(2)
N8 0.035(3) 0.046(3) 0.040(3) 0.011(3) 0.005(2) 0.010(3)
N9 0.044(3) 0.065(4) 0.053(3) 0.014(3) 0.003(3) 0.015(3)
N12 0.045(3) 0.055(4) 0.048(3) 0.021(3) 0.005(2) 0.007(3)
N7 0.040(3) 0.053(4) 0.051(3) 0.024(3) 0.001(3) -0.005(3)
C20 0.068(5) 0.053(5) 0.055(4) 0.002(4) 0.000(4) 0.025(4)
C31 0.036(3) 0.036(4) 0.038(3) 0.014(3) 0.001(3) -0.001(3)
C21 0.084(6) 0.044(5) 0.074(5) 0.003(4) -0.003(5) 0.011(4)
C24 0.038(4) 0.062(5) 0.045(4) 0.031(3) 0.004(3) 0.006(3)
C19 0.047(4) 0.043(4) 0.046(4) 0.019(3) -0.001(3) 0.001(3)
C29 0.062(5) 0.076(5) 0.033(3) 0.022(4) 0.006(3) 0.025(4)
C36 0.052(4) 0.071(5) 0.055(4) 0.032(4) 0.010(3) -0.003(4)
C26 0.037(3) 0.040(4) 0.038(3) 0.014(3) 0.001(3) 0.004(3)
C30 0.053(4) 0.047(4) 0.033(3) 0.008(3) -0.003(3) 0.015(3)
C35 0.043(4) 0.060(5) 0.089(6) 0.036(4) 0.003(4) -0.016(4)
C34 0.049(4) 0.060(5) 0.054(4) 0.020(4) -0.001(3) -0.012(4)
C22 0.090(7) 0.054(5) 0.053(5) 0.005(4) -0.009(4) 0.001(5)
C28 0.049(4) 0.062(5) 0.044(4) 0.028(3) 0.017(3) 0.018(4)
C32 0.046(4) 0.048(4) 0.037(3) 0.017(3) 0.005(3) 0.017(3)
C33 0.054(4) 0.059(5) 0.045(4) 0.022(3) -0.004(3) 0.001(4)
C23 0.047(4) 0.078(6) 0.059(4) 0.027(4) -0.009(4) -0.003(4)
C25 0.037(4) 0.034(4) 0.049(4) 0.011(3) -0.002(3) 0.004(3)
C27 0.043(4) 0.058(4) 0.065(4) 0.035(4) 0.009(3) 0.012(3)

loop_
_atom_type_symbol
_atom_type_description
_atom_type_scat_dispersion_real
_atom_type_scat_dispersion_imag
_atom_type_scat_source
C C 0.0033 0.0016 'International Tables Vol C Tables 4.2.6.8 and 6.1.1.4'
H H 0.0000 0.0000 'International Tables Vol C Tables 4.2.6.8 and 6.1.1.4'
Cl Cl 0.1484 0.1585 'International Tables Vol C Tables 4.2.6.8 and 6.1.1.4'
N N 0.0061 0.0033 'International Tables Vol C Tables 4.2.6.8 and 6.1.1.4'
Pd Pd -0.9988 1.0072 'International Tables Vol C Tables 4.2.6.8 and 6.1.1.4'

loop_
_geom_angle_atom_site_label_1
_geom_angle_atom_site_label_2
_geom_angle_atom_site_label_3
_geom_angle
_geom_angle_site_symmetry_1
_geom_angle_site_symmetry_3
_geom_angle_publ_flag
Cl3 Pd2 Cl4 91.56(6) . . ?
N4 Pd2 Cl4 173.80(14) . . ?
N4 Pd2 Cl3 94.04(13) . . ?
N6 Pd2 Cl4 94.64(14) . . ?
N6 Pd2 Cl3 172.22(14) . . ?
N6 Pd2 N4 80.01(18) . . ?
Cl1 Pd1 Cl2 89.48(6) . . ?
N2 Pd1 Cl1 171.24(13) . . ?
N2 Pd1 Cl2 97.41(12) . . ?
N1 Pd1 Cl1 92.85(13) . . ?
N1 Pd1 Cl2 175.85(14) . . ?
N1 Pd1 N2 80.60(17) . . ?
C13 N2 Pd1 111.2(3) . . ?
C13 N2 C7 107.5(4) . . ?
C7 N2 Pd1 138.4(4) . . ?
C18 N1 Pd1 125.8(4) . . ?
C18 N1 C14 118.7(5) . . ?
C14 N1 Pd1 114.8(4) . . ?
C6 N4 Pd2 115.2(4) . . ?
C6 N4 C7 119.3(5) . . ?
C7 N4 Pd2 124.0(4) . . ?
C1 N6 Pd2 127.9(4) . . ?
C1 N6 C5 117.5(5) . . ?
C5 N6 Pd2 114.5(4) . . ?
C12 N3 C8 120.7(5) . . ?
C13 N3 C12 132.4(5) . . ?
C13 N3 C8 106.6(4) . . ?
H5A N5 H5B 120.0 . . ?
C6 N5 H5A 120.0 . . ?
C6 N5 H5B 120.0 . . ?
N6 C1 H1 119.5 . . ?
N6 C1 C2 121.0(6) . . ?
C2 C1 H1 119.5 . . ?
N3 C12 H12 119.8 . . ?
C11 C12 N3 120.5(6) . . ?
C11 C12 H12 119.8 . . ?
C11 C10 H10 119.8 . . ?
C9 C10 H10 119.8 . . ?
C9 C10 C11 120.4(6) . . ?
C12 C11 C10 120.4(6) . . ?
C12 C11 H11 119.8 . . ?
C10 C11 H11 119.8 . . ?
N4 C6 N5 125.0(5) . . ?
N4 C6 C5 115.8(5) . . ?
N5 C6 C5 119.2(5) . . ?
C15 C16 H16 120.3 . . ?
C17 C16 H16 120.3 . . ?
C17 C16 C15 119.5(6) . . ?
N3 C8 C9 118.3(5) . . ?
C7 C8 N3 106.2(5) . . ?
C7 C8 C9 135.3(5) . . ?
C16 C15 H15 119.7 . . ?
C16 C15 C14 120.5(6) . . ?
C14 C15 H15 119.7 . . ?
C3 C4 H4 120.0 . . ?
C3 C4 C5 120.0(6) . . ?
C5 C4 H4 120.0 . . ?
C10 C9 C8 119.8(6) . . ?
C10 C9 H9 120.1 . . ?
C8 C9 H9 120.1 . . ?
N1 C18 H18 119.2 . . ?
N1 C18 C17 121.6(6) . . ?
C17 C18 H18 119.2 . . ?
N2 C13 N3 110.6(5) . . ?
N2 C13 C14 119.6(5) . . ?
N3 C13 C14 129.7(5) . . ?
N2 C7 N4 123.8(5) . . ?
C8 C7 N2 109.1(5) . . ?
C8 C7 N4 127.1(5) . . ?
C1 C2 H2 118.8 . . ?
C3 C2 C1 122.3(6) . . ?
C3 C2 H2 118.8 . . ?
C16 C17 C18 119.8(6) . . ?
C16 C17 H17 120.1 . . ?
C18 C17 H17 120.1 . . ?
N1 C14 C15 119.8(5) . . ?
N1 C14 C13 111.2(5) . . ?
C15 C14 C13 129.0(5) . . ?
C4 C3 H3 121.1 . . ?
C2 C3 C4 117.7(7) . . ?
C2 C3 H3 121.1 . . ?
N6 C5 C6 113.7(5) . . ?
N6 C5 C4 121.4(5) . . ?
C4 C5 C6 124.9(6) . . ?
Cl7 Pd4 Cl8 91.31(7) . . ?
N8 Pd4 Cl7 93.67(15) . . ?
N8 Pd4 Cl8 174.42(15) . . ?
N7 Pd4 Cl7 173.87(15) . . ?
N7 Pd4 Cl8 94.62(15) . . ?
N7 Pd4 N8 80.5(2) . . ?
Cl5 Pd3 Cl6 88.66(7) . . ?
N10 Pd3 Cl5 171.74(14) . . ?
N10 Pd3 Cl6 97.86(13) . . ?
N10 Pd3 N12 80.18(18) . . ?
N12 Pd3 Cl5 93.54(14) . . ?
N12 Pd3 Cl6 176.62(14) . . ?
C31 N11 C26 107.2(4) . . ?
C31 N11 C30 132.0(5) . . ?
C30 N11 C26 120.5(5) . . ?
C31 N10 Pd3 111.7(4) . . ?
C31 N10 C25 107.4(5) . . ?
C25 N10 Pd3 139.9(4) . . ?
C24 N8 Pd4 114.5(4) . . ?
C24 N8 C25 118.9(5) . . ?
C25 N8 Pd4 125.8(4) . . ?
H9A N9 H9B 120.0 . . ?
C24 N9 H9A 120.0 . . ?
C24 N9 H9B 120.0 . . ?
C36 N12 Pd3 124.7(4) . . ?
C36 N12 C32 119.7(5) . . ?
C32 N12 Pd3 115.3(4) . . ?
C19 N7 Pd4 115.5(4) . . ?
C23 N7 Pd4 127.9(5) . . ?
C23 N7 C19 116.6(6) . . ?
C21 C20 H20 120.4 . . ?
C19 C20 H20 120.4 . . ?
C19 C20 C21 119.1(7) . . ?
N11 C31 C32 130.3(5) . . ?
N10 C31 N11 109.7(5) . . ?
N10 C31 C32 120.0(5) . . ?
C20 C21 H21 120.8 . . ?
C22 C21 C20 118.5(7) . . ?
C22 C21 H21 120.8 . . ?
N8 C24 N9 125.7(6) . . ?
N8 C24 C19 117.4(5) . . ?
N9 C24 C19 116.9(6) . . ?
N7 C19 C20 122.6(6) . . ?
N7 C19 C24 112.1(5) . . ?
C20 C19 C24 125.3(6) . . ?
C30 C29 H29 118.0 . . ?
C30 C29 C28 124.0(6) . . ?
C28 C29 H29 118.0 . . ?
N12 C36 H36 119.4 . . ?
N12 C36 C35 121.2(6) . . ?
C35 C36 H36 119.4 . . ?
C25 C26 N11 105.7(5) . . ?
C25 C26 C27 136.2(6) . . ?
C27 C26 N11 117.9(5) . . ?
N11 C30 H30 121.1 . . ?
C29 C30 N11 117.8(6) . . ?
C29 C30 H30 121.1 . . ?
C36 C35 H35 120.6 . . ?
C34 C35 C36 118.8(6) . . ?
C34 C35 H35 120.6 . . ?
C35 C34 H34 120.0 . . ?
C35 C34 C33 120.0(6) . . ?
C33 C34 H34 120.0 . . ?
C21 C22 H22 120.1 . . ?
C23 C22 C21 119.7(7) . . ?
C23 C22 H22 120.1 . . ?
C29 C28 H28 121.0 . . ?
C27 C28 C29 118.0(6) . . ?
C27 C28 H28 121.0 . . ?
N12 C32 C31 111.7(5) . . ?
N12 C32 C33 120.4(6) . . ?
C33 C32 C31 127.8(5) . . ?
C34 C33 C32 119.9(6) . . ?
C34 C33 H33 120.1 . . ?
C32 C33 H33 120.1 . . ?
N7 C23 C22 123.4(7) . . ?
N7 C23 H23 118.3 . . ?
C22 C23 H23 118.3 . . ?
N10 C25 N8 122.9(5) . . ?
N10 C25 C26 109.9(5) . . ?
C26 C25 N8 127.2(5) . . ?
C26 C27 H27 119.1 . . ?
C28 C27 C26 121.8(6) . . ?
C28 C27 H27 119.1 . . ?

loop_
_geom_bond_atom_site_label_1
_geom_bond_atom_site_label_2
_geom_bond_distance
_geom_bond_site_symmetry_2
_geom_bond_publ_flag
Pd2 Cl4 2.2964(17) . ?
Pd2 Cl3 2.2751(16) . ?
Pd2 N4 2.027(4) . ?
Pd2 N6 2.019(5) . ?
Pd1 Cl1 2.2718(17) . ?
Pd1 Cl2 2.2808(16) . ?
Pd1 N2 2.044(4) . ?
Pd1 N1 2.013(5) . ?
N2 C13 1.321(6) . ?
N2 C7 1.376(6) . ?
N1 C18 1.339(7) . ?
N1 C14 1.388(6) . ?
N4 C6 1.300(7) . ?
N4 C7 1.416(6) . ?
N6 C1 1.351(7) . ?
N6 C5 1.362(7) . ?
N3 C12 1.397(6) . ?
N3 C8 1.405(6) . ?
N3 C13 1.361(6) . ?
N5 H5A 0.8600 . ?
N5 H5B 0.8600 . ?
N5 C6 1.334(7) . ?
C1 H1 0.9300 . ?
C1 C2 1.353(8) . ?
C12 H12 0.9300 . ?
C12 C11 1.330(8) . ?
C10 H10 0.9300 . ?
C10 C11 1.434(8) . ?
C10 C9 1.358(8) . ?
C11 H11 0.9300 . ?
C6 C5 1.481(7) . ?
C16 H16 0.9300 . ?
C16 C15 1.360(8) . ?
C16 C17 1.357(8) . ?
C8 C9 1.422(7) . ?
C8 C7 1.363(7) . ?
C15 H15 0.9300 . ?
C15 C14 1.405(7) . ?
C4 H4 0.9300 . ?
C4 C3 1.361(8) . ?
C4 C5 1.379(8) . ?
C9 H9 0.9300 . ?
C18 H18 0.9300 . ?
C18 C17 1.408(8) . ?
C13 C14 1.437(7) . ?
C2 H2 0.9300 . ?
C2 C3 1.346(9) . ?
C17 H17 0.9300 . ?
C3 H3 0.9300 . ?
Pd4 Cl7 2.2879(17) . ?
Pd4 Cl8 2.3035(18) . ?
Pd4 N8 2.020(5) . ?
Pd4 N7 2.015(5) . ?
Pd3 Cl5 2.2720(18) . ?
Pd3 Cl6 2.2770(17) . ?
Pd3 N10 2.038(4) . ?
Pd3 N12 2.049(5) . ?
N11 C31 1.374(6) . ?
N11 C26 1.392(7) . ?
N11 C30 1.407(6) . ?
N10 C31 1.335(6) . ?
N10 C25 1.359(7) . ?
N8 C24 1.313(7) . ?
N8 C25 1.415(7) . ?
N9 H9A 0.8600 . ?
N9 H9B 0.8600 . ?
N9 C24 1.343(7) . ?
N12 C36 1.358(7) . ?
N12 C32 1.352(7) . ?
N7 C19 1.367(8) . ?
N7 C23 1.346(8) . ?
C20 H20 0.9300 . ?
C20 C21 1.392(9) . ?
C20 C19 1.365(8) . ?
C31 C32 1.450(8) . ?
C21 H21 0.9300 . ?
C21 C22 1.368(10) . ?
C24 C19 1.487(8) . ?
C29 H29 0.9300 . ?
C29 C30 1.345(8) . ?
C29 C28 1.376(8) . ?
C36 H36 0.9300 . ?
C36 C35 1.381(9) . ?
C26 C25 1.375(7) . ?
C26 C27 1.405(8) . ?
C30 H30 0.9300 . ?
C35 H35 0.9300 . ?
C35 C34 1.372(9) . ?
C34 H34 0.9300 . ?
C34 C33 1.370(8) . ?
C22 H22 0.9300 . ?
C22 C23 1.360(9) . ?
C28 H28 0.9300 . ?
C28 C27 1.355(8) . ?
C32 C33 1.377(8) . ?
C33 H33 0.9300 . ?
C23 H23 0.9300 . ?
C27 H27 0.9300 . ?

loop_
_geom_torsion_atom_site_label_1
_geom_torsion_atom_site_label_2
_geom_torsion_atom_site_label_3
_geom_torsion_atom_site_label_4
_geom_torsion
_geom_torsion_site_symmetry_1
_geom_torsion_site_symmetry_2
_geom_torsion_site_symmetry_3
_geom_torsion_site_symmetry_4
_geom_torsion_publ_flag
Pd2 N4 C6 N5 -172.1(5) . . . . ?
Pd2 N4 C6 C5 10.8(6) . . . . ?
Pd2 N4 C7 N2 91.2(6) . . . . ?
Pd2 N4 C7 C8 -86.3(6) . . . . ?
Pd2 N6 C1 C2 173.3(5) . . . . ?
Pd2 N6 C5 C6 3.3(6) . . . . ?
Pd2 N6 C5 C4 -174.2(5) . . . . ?
Pd1 N2 C13 N3 -163.3(4) . . . . ?
Pd1 N2 C13 C14 16.9(6) . . . . ?
Pd1 N2 C7 N4 -21.3(9) . . . . ?
Pd1 N2 C7 C8 156.6(4) . . . . ?
Pd1 N1 C18 C17 171.3(5) . . . . ?
Pd1 N1 C14 C15 -169.8(4) . . . . ?
Pd1 N1 C14 C13 9.6(6) . . . . ?
N2 C13 C14 N1 -18.0(7) . . . . ?
N2 C13 C14 C15 161.3(6) . . . . ?
N1 C18 C17 C16 -4.5(11) . . . . ?
N4 C6 C5 N6 -9.4(7) . . . . ?
N4 C6 C5 C4 168.1(6) . . . . ?
N6 C1 C2 C3 2.3(12) . . . . ?
N3 C12 C11 C10 -0.6(9) . . . . ?
N3 C8 C9 C10 -1.9(8) . . . . ?
N3 C8 C7 N2 1.0(6) . . . . ?
N3 C8 C7 N4 178.8(5) . . . . ?
N3 C13 C14 N1 162.2(5) . . . . ?
N3 C13 C14 C15 -18.5(10) . . . . ?
N5 C6 C5 N6 173.3(5) . . . . ?
N5 C6 C5 C4 -9.3(9) . . . . ?
C1 N6 C5 C6 -179.5(5) . . . . ?
C1 N6 C5 C4 3.0(9) . . . . ?
C1 C2 C3 C4 -0.3(13) . . . . ?
C12 N3 C8 C9 1.7(8) . . . . ?
C12 N3 C8 C7 -174.7(5) . . . . ?
C12 N3 C13 N2 172.9(5) . . . . ?
C12 N3 C13 C14 -7.2(10) . . . . ?
C11 C10 C9 C8 1.0(9) . . . . ?
C6 N4 C7 N2 -73.9(7) . . . . ?
C6 N4 C7 C8 108.6(7) . . . . ?
C16 C15 C14 N1 -0.9(9) . . . . ?
C16 C15 C14 C13 179.8(6) . . . . ?
C8 N3 C12 C11 -0.4(8) . . . . ?
C8 N3 C13 N2 -0.6(6) . . . . ?
C8 N3 C13 C14 179.2(6) . . . . ?
C15 C16 C17 C18 4.9(11) . . . . ?
C9 C10 C11 C12 0.3(10) . . . . ?
C9 C8 C7 N2 -174.5(6) . . . . ?
C9 C8 C7 N4 3.3(11) . . . . ?
C18 N1 C14 C15 1.4(8) . . . . ?
C18 N1 C14 C13 -179.2(5) . . . . ?
C13 N2 C7 N4 -179.3(5) . . . . ?
C13 N2 C7 C8 -1.4(6) . . . . ?
C13 N3 C12 C11 -173.2(6) . . . . ?
C13 N3 C8 C9 176.1(5) . . . . ?
C13 N3 C8 C7 -0.2(6) . . . . ?
C7 N2 C13 N3 1.2(6) . . . . ?
C7 N2 C13 C14 -178.6(5) . . . . ?
C7 N4 C6 N5 -5.7(9) . . . . ?
C7 N4 C6 C5 177.2(4) . . . . ?
C7 C8 C9 C10 173.1(7) . . . . ?
C17 C16 C15 C14 -2.3(10) . . . . ?
C14 N1 C18 C17 1.2(9) . . . . ?
C3 C4 C5 N6 -1.1(10) . . . . ?
C3 C4 C5 C6 -178.4(6) . . . . ?
C5 N6 C1 C2 -3.5(9) . . . . ?
C5 C4 C3 C2 -0.2(12) . . . . ?
Pd4 N8 C24 N9 -176.0(4) . . . . ?
Pd4 N8 C24 C19 2.5(6) . . . . ?
Pd4 N8 C25 N10 100.0(6) . . . . ?
Pd4 N8 C25 C26 -79.1(7) . . . . ?
Pd4 N7 C19 C20 179.4(5) . . . . ?
Pd4 N7 C19 C24 1.1(6) . . . . ?
Pd4 N7 C23 C22 -179.9(5) . . . . ?
Pd3 N10 C31 N11 -167.5(4) . . . . ?
Pd3 N10 C31 C32 11.0(7) . . . . ?
Pd3 N10 C25 N8 -15.2(9) . . . . ?
Pd3 N10 C25 C26 164.1(5) . . . . ?
Pd3 N12 C36 C35 170.5(5) . . . . ?
Pd3 N12 C32 C31 7.1(6) . . . . ?
Pd3 N12 C32 C33 -169.4(5) . . . . ?
N11 C31 C32 N12 165.9(6) . . . . ?
N11 C31 C32 C33 -18.0(10) . . . . ?
N11 C26 C25 N10 0.8(6) . . . . ?
N11 C26 C25 N8 -179.9(5) . . . . ?
N11 C26 C27 C28 -1.9(9) . . . . ?
N10 C31 C32 N12 -12.2(8) . . . . ?
N10 C31 C32 C33 163.8(6) . . . . ?
N8 C24 C19 N7 -2.4(7) . . . . ?
N8 C24 C19 C20 179.4(6) . . . . ?
N9 C24 C19 N7 176.2(5) . . . . ?
N9 C24 C19 C20 -2.0(9) . . . . ?
N12 C36 C35 C34 0.3(11) . . . . ?
N12 C32 C33 C34 -3.7(10) . . . . ?
C20 C21 C22 C23 0.2(12) . . . . ?
C31 N11 C26 C25 1.1(6) . . . . ?
C31 N11 C26 C27 177.4(5) . . . . ?
C31 N11 C30 C29 -176.2(6) . . . . ?
C31 N10 C25 N8 178.1(5) . . . . ?
C31 N10 C25 C26 -2.6(7) . . . . ?
C31 C32 C33 C34 -179.5(6) . . . . ?
C21 C20 C19 N7 1.0(10) . . . . ?
C21 C20 C19 C24 179.0(6) . . . . ?
C21 C22 C23 N7 0.0(11) . . . . ?
C24 N8 C25 N10 -68.9(7) . . . . ?
C24 N8 C25 C26 112.0(7) . . . . ?
C19 N7 C23 C22 0.3(9) . . . . ?
C19 C20 C21 C22 -0.7(11) . . . . ?
C29 C28 C27 C26 1.6(9) . . . . ?
C36 N12 C32 C31 -179.1(5) . . . . ?
C36 N12 C32 C33 4.5(9) . . . . ?
C36 C35 C34 C33 0.5(11) . . . . ?
C26 N11 C31 N10 -2.8(6) . . . . ?
C26 N11 C31 C32 178.9(6) . . . . ?
C26 N11 C30 C29 -2.5(8) . . . . ?
C30 N11 C31 N10 171.6(5) . . . . ?
C30 N11 C31 C32 -6.7(10) . . . . ?
C30 N11 C26 C25 -174.0(5) . . . . ?
C30 N11 C26 C27 2.3(8) . . . . ?
C30 C29 C28 C27 -1.9(10) . . . . ?
C35 C34 C33 C32 1.1(10) . . . . ?
C28 C29 C30 N11 2.3(9) . . . . ?
C32 N12 C36 C35 -2.8(10) . . . . ?
C23 N7 C19 C20 -0.8(9) . . . . ?
C23 N7 C19 C24 -179.0(5) . . . . ?
C25 N10 C31 N11 3.3(6) . . . . ?
C25 N10 C31 C32 -178.2(5) . . . . ?
C25 N8 C24 N9 -5.8(9) . . . . ?
C25 N8 C24 C19 172.6(5) . . . . ?
C25 C26 C27 C28 172.9(7) . . . . ?
C27 C26 C25 N10 -174.4(7) . . . . ?
C27 C26 C25 N8 4.9(11) . . . . ?

loop_
_smtbx_masks_void_nr
_smtbx_masks_void_average_x
_smtbx_masks_void_average_y
_smtbx_masks_void_average_z
_smtbx_masks_void_volume
_smtbx_masks_void_count_electrons
_smtbx_masks_void_content
1 -0.678 -0.975 -0.297 1113.7 311.6 '8 dmf'
